data_1506264
loop_
_publ_author_name
'Arnott, Gareth'
'Clayden, Jonathan'
'Hamilton, Stuart D.'

_publ_contact_author
;
    Madeleine Helliwell 
;
_publ_section_title
;
 Azabicyclic amino acids by stereoselective dearomatizing cyclization of
 the enolates of N-nicotinoyl glycine derivatives.
;
_journal_issue 23
_journal_name_full 'Organic letters'
_journal_page_first 5325
_journal_page_last 5328
_journal_paper_doi 10.1021/ol062126s
_journal_volume 8
_journal_year 2006
_chemical_absolute_configuration ad
_chemical_formula_sum 'C23 H26 Cl3 F3 N2 O6 S'
_chemical_formula_weight 621.87
_chemical_name_systematic
; 
 ? 
;
_space_group_IT_number 19
_symmetry_cell_setting orthorhombic
_symmetry_space_group_name_Hall 'P 2ac 2ab'
_symmetry_space_group_name_H-M 'P 21 21 21'
_atom_sites_solution_hydrogens geom
_atom_sites_solution_primary direct
_atom_sites_solution_secondary difmap
_audit_creation_method SHELXL-97
_cell_angle_alpha 90.00
_cell_angle_beta 90.00
_cell_angle_gamma 90.00
_cell_formula_units_Z 4
_cell_length_a 6.4308(3)
_cell_length_b 14.8616(7)
_cell_length_c 29.0316(14)
_cell_measurement_reflns_used 9672
_cell_measurement_temperature 100(2)
_cell_measurement_theta_max 26.41
_cell_measurement_theta_min 2.51
_cell_volume 2774.6(2)
_computing_cell_refinement 'Bruker SMART'
_computing_data_collection 'Bruker SMART'
_computing_data_reduction 'Bruker SAINT'
_computing_molecular_graphics 'Bruker SHELXTL'
_computing_publication_material 'Bruker SHELXTL'
_computing_structure_refinement 'SHELXL-97 (Sheldrick, 1997)'
_computing_structure_solution 'SHELXS-97 (Sheldrick, 1990)'
_diffrn_ambient_temperature 100(2)
_diffrn_measured_fraction_theta_full 0.995
_diffrn_measured_fraction_theta_max 0.995
_diffrn_measurement_device_type 'CCD area detector'
_diffrn_measurement_method 'phi and omega scans'
_diffrn_radiation_monochromator graphite
_diffrn_radiation_source 'fine-focus sealed tube'
_diffrn_radiation_type MoK\a
_diffrn_radiation_wavelength 0.71073
_diffrn_reflns_av_R_equivalents 0.0189
_diffrn_reflns_av_sigmaI/netI 0.0228
_diffrn_reflns_limit_h_max 8
_diffrn_reflns_limit_h_min -7
_diffrn_reflns_limit_k_max 18
_diffrn_reflns_limit_k_min -18
_diffrn_reflns_limit_l_max 25
_diffrn_reflns_limit_l_min -36
_diffrn_reflns_number 15978
_diffrn_reflns_theta_full 26.41
_diffrn_reflns_theta_max 26.41
_diffrn_reflns_theta_min 1.40
_exptl_absorpt_coefficient_mu 0.466
_exptl_absorpt_correction_T_max 0.8003
_exptl_absorpt_correction_T_min 0.7672
_exptl_absorpt_correction_type multi-scan
_exptl_absorpt_process_details SADABS
_exptl_crystal_colour colourless
_exptl_crystal_density_diffrn 1.489
_exptl_crystal_density_method 'not measured'
_exptl_crystal_description block
_exptl_crystal_F_000 1280
_exptl_crystal_size_max 0.60
_exptl_crystal_size_mid 0.60
_exptl_crystal_size_min 0.50
_refine_diff_density_max 0.456
_refine_diff_density_min -0.190
_refine_diff_density_rms 0.050
_refine_ls_abs_structure_details 'Flack H D (1983), Acta Cryst. A39, 876-881'
_refine_ls_abs_structure_Flack 0.00(4)
_refine_ls_extinction_method none
_refine_ls_goodness_of_fit_ref 1.074
_refine_ls_hydrogen_treatment constr
_refine_ls_matrix_type full
_refine_ls_number_parameters 348
_refine_ls_number_reflns 5587
_refine_ls_number_restraints 0
_refine_ls_restrained_S_all 1.074
_refine_ls_R_factor_all 0.0299
_refine_ls_R_factor_gt 0.0284
_refine_ls_shift/su_max 0.001
_refine_ls_shift/su_mean 0.000
_refine_ls_structure_factor_coef Fsqd
_refine_ls_weighting_details 'calc w=1/[\s^2^(Fo^2^)+(0.0447P)^2^+0.4864P] where P=(Fo^2^+2Fc^2^)/3'
_refine_ls_weighting_scheme calc
_refine_ls_wR_factor_gt 0.0733
_refine_ls_wR_factor_ref 0.0744
_reflns_number_gt 5365
_reflns_number_total 5587
_reflns_threshold_expression >2sigma(I)
_cod_data_source_file ol062126ssi20060829_090842.cif
_cod_data_source_block z:\s2359\work\s2359abs
_cod_depositor_comments
;
The following automatic conversions were performed:

'_symmetry_cell_setting' value 'Orthorhombic' changed to
'orthorhombic' according to
/home/saulius/struct/CIF-dictionaries/cif_core.dic dictionary named
'cif_core.dic' version 2.4.1 from 2010-06-29.

Automatic conversion script
Id: cif_fix_values 1715 2011-07-08 13:25:40Z adriana 
;
_cod_original_sg_symbol_H-M P2(1)2(1)2(1)
_cod_database_code 1506264

loop_
_symmetry_equiv_pos_as_xyz
'x, y, z'
'-x+1/2, -y, z+1/2'
'-x, y+1/2, -z+1/2'
'x+1/2, -y+1/2, -z'

loop_
_atom_site_label
_atom_site_type_symbol
_atom_site_fract_x
_atom_site_fract_y
_atom_site_fract_z
_atom_site_U_iso_or_equiv
_atom_site_adp_type
_atom_site_occupancy
_atom_site_symmetry_multiplicity
_atom_site_calc_flag
_atom_site_refinement_flags
S1 S -0.05747(7) 0.65751(3) 0.196178(15) 0.02344(10) Uani 1 1 d .
F1 F 0.0329(2) 0.80717(8) 0.23834(4) 0.0378(3) Uani 1 1 d .
F2 F 0.28832(18) 0.71369(9) 0.23314(4) 0.0377(3) Uani 1 1 d .
F3 F 0.0397(2) 0.68934(8) 0.28156(4) 0.0373(3) Uani 1 1 d .
O1 O -0.2694(2) 0.68055(10) 0.20305(5) 0.0339(3) Uani 1 1 d .
O2 O 0.0183(2) 0.56808(9) 0.19897(5) 0.0310(3) Uani 1 1 d .
O3 O 0.1069(2) 0.77691(8) -0.00876(4) 0.0262(3) Uani 1 1 d .
O4 O 0.50413(18) 0.94315(8) 0.13715(4) 0.0195(2) Uani 1 1 d .
O5 O 0.2545(2) 1.01508(8) 0.09614(4) 0.0244(3) Uani 1 1 d .
O6 O 0.7800(2) 1.24238(9) 0.06853(5) 0.0293(3) Uani 1 1 d .
N1 N 0.0229(2) 0.70204(10) 0.14825(5) 0.0212(3) Uani 1 1 d .
N2 N 0.3318(2) 0.88765(9) 0.02170(4) 0.0170(3) Uani 1 1 d .
C1 C 0.0859(3) 0.72099(13) 0.24006(7) 0.0279(4) Uani 1 1 d .
C2 C -0.0619(3) 0.78497(11) 0.13296(6) 0.0203(3) Uani 1 1 d .
H2 H -0.1843 0.8076 0.1471 0.024 Uiso 1 1 calc R
C3 C 0.0264(3) 0.83131(11) 0.09937(6) 0.0195(3) Uani 1 1 d .
H3 H -0.0360 0.8866 0.0905 0.023 Uiso 1 1 calc R
C4 C 0.2187(3) 0.80202(11) 0.07447(6) 0.0177(3) Uani 1 1 d .
C5 C 0.2905(3) 0.71213(10) 0.09117(6) 0.0189(3) Uani 1 1 d .
H5 H 0.4051 0.6848 0.0760 0.023 Uiso 1 1 calc R
C6 C 0.2039(3) 0.66860(11) 0.12583(6) 0.0206(3) Uani 1 1 d .
H6 H 0.2637 0.6137 0.1361 0.025 Uiso 1 1 calc R
C7 C 0.2014(3) 0.81534(10) 0.02137(6) 0.0189(3) Uani 1 1 d .
C8 C 0.3985(3) 0.87490(11) 0.06954(6) 0.0173(3) Uani 1 1 d .
H8 H 0.5398 0.8472 0.0716 0.021 Uiso 1 1 calc R
C9 C 0.3759(3) 0.95470(11) 0.10144(6) 0.0176(3) Uani 1 1 d .
C10 C 0.5009(3) 1.00676(11) 0.17664(6) 0.0226(4) Uani 1 1 d .
C11 C 0.5645(4) 1.09924(13) 0.16007(7) 0.0405(5) Uani 1 1 d .
H11A H 0.7017 1.0958 0.1455 0.061 Uiso 1 1 calc R
H11B H 0.5703 1.1406 0.1863 0.061 Uiso 1 1 calc R
H11C H 0.4625 1.1212 0.1376 0.061 Uiso 1 1 calc R
C12 C 0.2888(3) 1.00605(15) 0.19881(7) 0.0357(5) Uani 1 1 d .
H12A H 0.1874 1.0333 0.1778 0.054 Uiso 1 1 calc R
H12B H 0.2933 1.0405 0.2276 0.054 Uiso 1 1 calc R
H12C H 0.2478 0.9439 0.2054 0.054 Uiso 1 1 calc R
C13 C 0.6624(4) 0.96697(14) 0.20895(7) 0.0352(5) Uani 1 1 d .
H13A H 0.6218 0.9055 0.2173 0.053 Uiso 1 1 calc R
H13B H 0.6715 1.0039 0.2368 0.053 Uiso 1 1 calc R
H13C H 0.7979 0.9658 0.1935 0.053 Uiso 1 1 calc R
C14 C 0.4569(3) 0.92842(11) -0.01554(6) 0.0202(3) Uani 1 1 d .
H14 H 0.5731 0.8863 -0.0231 0.024 Uiso 1 1 calc R
C15 C 0.3233(3) 0.93979(12) -0.05834(6) 0.0259(4) Uani 1 1 d .
H15A H 0.2822 0.8805 -0.0699 0.039 Uiso 1 1 calc R
H15B H 0.4029 0.9716 -0.0821 0.039 Uiso 1 1 calc R
H15C H 0.1988 0.9746 -0.0506 0.039 Uiso 1 1 calc R
C16 C 0.5504(3) 1.01490(11) 0.00252(6) 0.0191(3) Uani 1 1 d .
C17 C 0.7514(3) 1.01355(11) 0.02046(6) 0.0205(4) Uani 1 1 d .
H17 H 0.8320 0.9602 0.0178 0.025 Uiso 1 1 calc R
C18 C 0.8367(3) 1.08845(12) 0.04211(6) 0.0241(4) Uani 1 1 d .
H18 H 0.9737 1.0864 0.0543 0.029 Uiso 1 1 calc R
C19 C 0.7188(3) 1.16602(11) 0.04560(6) 0.0222(3) Uani 1 1 d .
C20 C 0.5222(3) 1.17018(11) 0.02563(6) 0.0237(4) Uani 1 1 d .
H20 H 0.4452 1.2247 0.0266 0.028 Uiso 1 1 calc R
C21 C 0.4389(3) 1.09533(11) 0.00442(6) 0.0219(4) Uani 1 1 d .
H21 H 0.3044 1.0986 -0.0090 0.026 Uiso 1 1 calc R
C22 C 0.9816(3) 1.24136(15) 0.08930(8) 0.0364(5) Uani 1 1 d .
H22A H 0.9875 1.1936 0.1126 0.055 Uiso 1 1 calc R
H22B H 1.0084 1.2996 0.1040 0.055 Uiso 1 1 calc R
H22C H 1.0870 1.2301 0.0656 0.055 Uiso 1 1 calc R
Cl1 Cl 0.86985(9) 0.08200(4) 0.90694(2) 0.04148(14) Uani 1 1 d .
Cl2 Cl 1.19341(9) 0.07425(4) 0.836970(19) 0.04707(15) Uani 1 1 d .
Cl3 Cl 0.81540(9) 0.17269(4) 0.819772(19) 0.04619(15) Uani 1 1 d .
C23 C 0.9965(3) 0.14000(14) 0.86185(7) 0.0310(4) Uani 1 1 d .
H23 H 1.0616 0.1955 0.8749 0.037 Uiso 1 1 calc R

loop_
_atom_site_aniso_label
_atom_site_aniso_U_11
_atom_site_aniso_U_22
_atom_site_aniso_U_33
_atom_site_aniso_U_23
_atom_site_aniso_U_13
_atom_site_aniso_U_12
S1 0.0210(2) 0.0307(2) 0.0186(2) 0.00678(17) 0.00238(17) -0.00145(17)
F1 0.0509(7) 0.0354(6) 0.0272(6) -0.0015(5) -0.0032(6) 0.0049(6)
F2 0.0229(6) 0.0622(8) 0.0280(6) -0.0016(6) -0.0017(5) -0.0009(6)
F3 0.0423(7) 0.0533(7) 0.0164(5) 0.0067(5) 0.0025(5) 0.0076(6)
O1 0.0213(7) 0.0497(8) 0.0306(7) 0.0136(6) 0.0044(6) -0.0012(6)
O2 0.0367(7) 0.0293(6) 0.0270(7) 0.0087(6) 0.0051(6) -0.0035(6)
O3 0.0324(7) 0.0297(6) 0.0166(6) 0.0008(5) -0.0076(5) -0.0085(6)
O4 0.0202(6) 0.0247(6) 0.0136(5) -0.0038(5) -0.0025(5) 0.0019(5)
O5 0.0271(7) 0.0222(6) 0.0239(7) -0.0021(5) -0.0052(5) 0.0060(5)
O6 0.0270(7) 0.0295(6) 0.0314(7) -0.0033(5) 0.0001(6) -0.0092(6)
N1 0.0216(7) 0.0248(7) 0.0172(7) 0.0052(6) 0.0020(6) 0.0017(6)
N2 0.0179(7) 0.0225(6) 0.0107(6) 0.0006(5) -0.0019(5) 0.0005(6)
C1 0.0273(10) 0.0384(10) 0.0178(9) 0.0049(8) 0.0010(8) 0.0026(8)
C2 0.0165(8) 0.0258(8) 0.0187(8) 0.0004(6) -0.0006(7) 0.0017(7)
C3 0.0175(7) 0.0217(8) 0.0195(8) 0.0011(7) -0.0040(7) 0.0020(7)
C4 0.0180(8) 0.0209(7) 0.0142(7) 0.0000(6) -0.0010(6) -0.0025(7)
C5 0.0205(8) 0.0206(7) 0.0156(8) -0.0019(6) -0.0020(7) 0.0017(7)
C6 0.0217(8) 0.0217(8) 0.0184(8) 0.0001(6) -0.0004(7) 0.0022(7)
C7 0.0193(8) 0.0194(7) 0.0180(8) 0.0017(6) -0.0021(7) 0.0021(7)
C8 0.0172(8) 0.0220(8) 0.0126(7) -0.0004(6) -0.0017(6) 0.0002(7)
C9 0.0166(8) 0.0211(7) 0.0150(8) 0.0002(6) 0.0001(6) -0.0031(6)
C10 0.0275(9) 0.0239(8) 0.0163(8) -0.0056(7) -0.0029(7) -0.0005(7)
C11 0.0604(14) 0.0340(10) 0.0270(10) -0.0028(8) -0.0110(11) -0.0175(10)
C12 0.0346(11) 0.0485(11) 0.0240(10) -0.0111(9) 0.0080(9) 0.0021(9)
C13 0.0418(12) 0.0432(11) 0.0206(9) -0.0074(8) -0.0125(9) 0.0055(9)
C14 0.0221(8) 0.0219(8) 0.0166(8) 0.0014(6) 0.0023(7) 0.0007(7)
C15 0.0322(10) 0.0288(9) 0.0167(8) 0.0024(7) -0.0028(8) -0.0036(8)
C16 0.0197(8) 0.0235(8) 0.0140(8) 0.0041(6) 0.0005(7) -0.0011(7)
C17 0.0195(8) 0.0236(8) 0.0184(8) 0.0047(6) 0.0019(7) 0.0041(7)
C18 0.0163(8) 0.0351(9) 0.0207(8) 0.0054(7) -0.0017(7) -0.0022(7)
C19 0.0232(8) 0.0238(8) 0.0196(8) 0.0027(7) 0.0028(7) -0.0068(7)
C20 0.0220(8) 0.0219(8) 0.0274(9) 0.0047(7) 0.0015(7) 0.0025(7)
C21 0.0173(8) 0.0257(8) 0.0227(8) 0.0049(7) -0.0014(7) 0.0004(7)
C22 0.0300(11) 0.0447(11) 0.0346(11) -0.0038(9) -0.0048(9) -0.0145(9)
Cl1 0.0392(3) 0.0426(3) 0.0426(3) 0.0137(2) 0.0102(2) 0.0142(2)
Cl2 0.0433(3) 0.0631(3) 0.0349(3) 0.0028(3) 0.0080(2) 0.0251(3)
Cl3 0.0480(3) 0.0616(3) 0.0290(3) 0.0006(2) -0.0075(2) 0.0234(3)
C23 0.0327(10) 0.0350(10) 0.0252(9) -0.0009(8) -0.0008(8) 0.0065(8)

loop_
_atom_type_symbol
_atom_type_description
_atom_type_scat_dispersion_real
_atom_type_scat_dispersion_imag
_atom_type_scat_source
C C 0.0033 0.0016 'International Tables Vol C Tables 4.2.6.8 and 6.1.1.4'
H H 0.0000 0.0000 'International Tables Vol C Tables 4.2.6.8 and 6.1.1.4'
N N 0.0061 0.0033 'International Tables Vol C Tables 4.2.6.8 and 6.1.1.4'
O O 0.0106 0.0060 'International Tables Vol C Tables 4.2.6.8 and 6.1.1.4'
F F 0.0171 0.0103 'International Tables Vol C Tables 4.2.6.8 and 6.1.1.4'
S S 0.1246 0.1234 'International Tables Vol C Tables 4.2.6.8 and 6.1.1.4'
Cl Cl 0.1484 0.1585 'International Tables Vol C Tables 4.2.6.8 and 6.1.1.4'

loop_
_geom_angle_atom_site_label_1
_geom_angle_atom_site_label_2
_geom_angle_atom_site_label_3
_geom_angle
O2 S1 O1 123.23(9)
O2 S1 N1 108.75(8)
O1 S1 N1 109.11(8)
O2 S1 C1 105.65(9)
O1 S1 C1 105.14(9)
N1 S1 C1 103.02(8)
C9 O4 C10 120.56(13)
C19 O6 C22 117.10(16)
C2 N1 C6 118.32(14)
C2 N1 S1 119.97(12)
C6 N1 S1 120.62(12)
C7 N2 C8 94.86(12)
C7 N2 C14 130.77(14)
C8 N2 C14 125.94(13)
F2 C1 F1 109.07(17)
F2 C1 F3 109.24(16)
F1 C1 F3 108.60(16)
F2 C1 S1 110.33(14)
F1 C1 S1 109.96(13)
F3 C1 S1 109.61(14)
C3 C2 N1 121.23(16)
C3 C2 H2 119.4
N1 C2 H2 119.4
C2 C3 C4 124.01(15)
C2 C3 H3 118.0
C4 C3 H3 118.0
C5 C4 C3 111.03(14)
C5 C4 C7 117.16(14)
C3 C4 C7 112.46(14)
C5 C4 C8 114.39(14)
C3 C4 C8 116.48(13)
C7 C4 C8 82.88(12)
C6 C5 C4 123.71(16)
C6 C5 H5 118.1
C4 C5 H5 118.1
C5 C6 N1 121.52(15)
C5 C6 H6 119.2
N1 C6 H6 119.2
O3 C7 N2 133.41(16)
O3 C7 C4 133.76(15)
N2 C7 C4 92.83(12)
N2 C8 C9 116.81(14)
N2 C8 C4 87.75(12)
C9 C8 C4 114.15(13)
N2 C8 H8 112.0
C9 C8 H8 112.0
C4 C8 H8 112.0
O5 C9 O4 126.70(15)
O5 C9 C8 124.80(15)
O4 C9 C8 108.39(13)
O4 C10 C12 109.71(14)
O4 C10 C11 109.20(14)
C12 C10 C11 112.73(18)
O4 C10 C13 102.67(14)
C12 C10 C13 110.60(16)
C11 C10 C13 111.43(17)
C10 C11 H11A 109.5
C10 C11 H11B 109.5
H11A C11 H11B 109.5
C10 C11 H11C 109.5
H11A C11 H11C 109.5
H11B C11 H11C 109.5
C10 C12 H12A 109.5
C10 C12 H12B 109.5
H12A C12 H12B 109.5
C10 C12 H12C 109.5
H12A C12 H12C 109.5
H12B C12 H12C 109.5
C10 C13 H13A 109.5
C10 C13 H13B 109.5
H13A C13 H13B 109.5
C10 C13 H13C 109.5
H13A C13 H13C 109.5
H13B C13 H13C 109.5
N2 C14 C16 108.14(13)
N2 C14 C15 109.63(14)
C16 C14 C15 114.42(14)
N2 C14 H14 108.2
C16 C14 H14 108.2
C15 C14 H14 108.2
C14 C15 H15A 109.5
C14 C15 H15B 109.5
H15A C15 H15B 109.5
C14 C15 H15C 109.5
H15A C15 H15C 109.5
H15B C15 H15C 109.5
C21 C16 C17 118.31(16)
C21 C16 C14 122.51(16)
C17 C16 C14 119.08(15)
C18 C17 C16 121.54(16)
C18 C17 H17 119.2
C16 C17 H17 119.2
C19 C18 C17 118.92(16)
C19 C18 H18 120.5
C17 C18 H18 120.5
O6 C19 C18 124.54(16)
O6 C19 C20 115.18(16)
C18 C19 C20 120.28(16)
C21 C20 C19 120.17(16)
C21 C20 H20 119.9
C19 C20 H20 119.9
C20 C21 C16 120.60(16)
C20 C21 H21 119.7
C16 C21 H21 119.7
O6 C22 H22A 109.5
O6 C22 H22B 109.5
H22A C22 H22B 109.5
O6 C22 H22C 109.5
H22A C22 H22C 109.5
H22B C22 H22C 109.5
Cl2 C23 Cl3 110.25(11)
Cl2 C23 Cl1 111.47(11)
Cl3 C23 Cl1 110.16(11)
Cl2 C23 H23 108.3
Cl3 C23 H23 108.3
Cl1 C23 H23 108.3

loop_
_geom_bond_atom_site_label_1
_geom_bond_atom_site_label_2
_geom_bond_distance
S1 O2 1.4179(14)
S1 O1 1.4195(14)
S1 N1 1.6251(14)
S1 C1 1.834(2)
F1 C1 1.326(2)
F2 C1 1.321(2)
F3 C1 1.327(2)
O3 C7 1.209(2)
O4 C9 1.336(2)
O4 C10 1.4861(19)
O5 C9 1.199(2)
O6 C19 1.373(2)
O6 C22 1.430(3)
N1 C2 1.419(2)
N1 C6 1.423(2)
N2 C7 1.363(2)
N2 C8 1.466(2)
N2 C14 1.478(2)
C2 C3 1.322(2)
C2 H2 0.9500
C3 C4 1.497(2)
C3 H3 0.9500
C4 C5 1.494(2)
C4 C7 1.558(2)
C4 C8 1.591(2)
C5 C6 1.320(2)
C5 H5 0.9500
C6 H6 0.9500
C8 C9 1.512(2)
C8 H8 1.0000
C10 C12 1.509(3)
C10 C11 1.512(3)
C10 C13 1.519(3)
C11 H11A 0.9800
C11 H11B 0.9800
C11 H11C 0.9800
C12 H12A 0.9800
C12 H12B 0.9800
C12 H12C 0.9800
C13 H13A 0.9800
C13 H13B 0.9800
C13 H13C 0.9800
C14 C16 1.513(2)
C14 C15 1.520(2)
C14 H14 1.0000
C15 H15A 0.9800
C15 H15B 0.9800
C15 H15C 0.9800
C16 C21 1.395(2)
C16 C17 1.394(2)
C17 C18 1.391(3)
C17 H17 0.9500
C18 C19 1.384(2)
C18 H18 0.9500
C19 C20 1.392(3)
C20 C21 1.380(3)
C20 H20 0.9500
C21 H21 0.9500
C22 H22A 0.9800
C22 H22B 0.9800
C22 H22C 0.9800
Cl1 C23 1.766(2)
Cl2 C23 1.755(2)
Cl3 C23 1.756(2)
C23 H23 1.0000

loop_
_geom_torsion_atom_site_label_1
_geom_torsion_atom_site_label_2
_geom_torsion_atom_site_label_3
_geom_torsion_atom_site_label_4
_geom_torsion
O2 S1 N1 C2 168.39(13)
O1 S1 N1 C2 31.50(16)
C1 S1 N1 C2 -79.84(14)
O2 S1 N1 C6 -23.74(16)
O1 S1 N1 C6 -160.63(13)
C1 S1 N1 C6 88.04(15)
O2 S1 C1 F2 56.34(15)
O1 S1 C1 F2 -171.95(13)
N1 S1 C1 F2 -57.70(15)
O2 S1 C1 F1 176.70(13)
O1 S1 C1 F1 -51.60(15)
N1 S1 C1 F1 62.65(15)
O2 S1 C1 F3 -63.99(15)
O1 S1 C1 F3 67.71(14)
N1 S1 C1 F3 -178.04(13)
C6 N1 C2 C3 -1.3(2)
S1 N1 C2 C3 166.85(14)
N1 C2 C3 C4 0.3(3)
C2 C3 C4 C5 2.6(2)
C2 C3 C4 C7 136.08(17)
C2 C3 C4 C8 -130.70(18)
C3 C4 C5 C6 -5.0(2)
C7 C4 C5 C6 -136.10(18)
C8 C4 C5 C6 129.33(17)
C4 C5 C6 N1 4.5(3)
C2 N1 C6 C5 -1.1(2)
S1 N1 C6 C5 -169.14(14)
C8 N2 C7 O3 -170.3(2)
C14 N2 C7 O3 -21.9(3)
C8 N2 C7 C4 10.42(13)
C14 N2 C7 C4 158.75(16)
C5 C4 C7 O3 57.2(3)
C3 C4 C7 O3 -73.2(2)
C8 C4 C7 O3 171.1(2)
C5 C4 C7 N2 -123.44(15)
C3 C4 C7 N2 106.13(15)
C8 C4 C7 N2 -9.63(12)
C7 N2 C8 C9 -126.23(15)
C14 N2 C8 C9 83.18(19)
C7 N2 C8 C4 -10.20(13)
C14 N2 C8 C4 -160.79(15)
C5 C4 C8 N2 125.59(14)
C3 C4 C8 N2 -102.64(15)
C7 C4 C8 N2 8.95(11)
C5 C4 C8 C9 -115.92(16)
C3 C4 C8 C9 15.8(2)
C7 C4 C8 C9 127.44(14)
C10 O4 C9 O5 2.4(2)
C10 O4 C9 C8 -173.98(13)
N2 C8 C9 O5 24.6(2)
C4 C8 C9 O5 -75.6(2)
N2 C8 C9 O4 -158.92(13)
C4 C8 C9 O4 100.81(15)
C9 O4 C10 C12 60.6(2)
C9 O4 C10 C11 -63.4(2)
C9 O4 C10 C13 178.23(15)
C7 N2 C14 C16 172.52(16)
C8 N2 C14 C16 -47.7(2)
C7 N2 C14 C15 47.1(2)
C8 N2 C14 C15 -173.10(15)
N2 C14 C16 C21 -81.03(19)
C15 C14 C16 C21 41.5(2)
N2 C14 C16 C17 95.13(18)
C15 C14 C16 C17 -142.38(16)
C21 C16 C17 C18 3.5(2)
C14 C16 C17 C18 -172.81(16)
C16 C17 C18 C19 -0.3(3)
C22 O6 C19 C18 1.3(3)
C22 O6 C19 C20 -179.56(17)
C17 C18 C19 O6 175.84(16)
C17 C18 C19 C20 -3.3(3)
O6 C19 C20 C21 -175.60(16)
C18 C19 C20 C21 3.6(3)
C19 C20 C21 C16 -0.3(3)
C17 C16 C21 C20 -3.2(3)
C14 C16 C21 C20 173.00(16)

loop_
_cod_related_entry_id
_cod_related_entry_code
_cod_related_entry_database
1 21199665 ChemSpider
